data_2241602
loop_
_publ_author_name
'Diop, Mouhamadou Birame'
'Diop, Libasse'
'Maris, Thierry'

_publ_section_title
;
 Crystal structures of the two salts 2-methyl-1<i>H</i>-imidazol-3-ium
 nitrate--2-methyl-1<i>H</i>-imidazole (1/1) and
 2-methyl-1<i>H</i>-imidazol-3-ium nitrate
;
_journal_coeditor_code WM5276
_journal_issue 4
_journal_name_full 'Acta Crystallographica Section E'
_journal_page_first 482
_journal_page_last 485
_journal_paper_doi 10.1107/S2056989016003789
_journal_volume 72
_journal_year 2016
_chemical_formula_iupac 'C4 H7 N2+, N O3 -'
_chemical_formula_moiety 'C4 H7 N2+, N O3 -'
_chemical_formula_sum 'C4 H7 N3 O3'
_chemical_formula_weight 145.13
_chemical_name_systematic
;
2-Methyl-1<i>H</i>-imidazol-3-ium nitrate
;
_space_group_crystal_system orthorhombic
_space_group_IT_number 62
_space_group_name_Hall '-P 2ac 2n'
_space_group_name_H-M_alt 'P n m a'
_symmetry_space_group_name_Hall '-P 2ac 2n'
_symmetry_space_group_name_H-M 'P n m a'
_atom_sites_solution_hydrogens mixed
_audit_creation_method
;
Olex2 1.2
(compiled 2015.09.30 svn.r3233 for OlexSys, GUI svn.r5103)
;
_cell_angle_alpha 90
_cell_angle_beta 90
_cell_angle_gamma 90
_cell_formula_units_Z 4
_cell_length_a 14.1402(11)
_cell_length_b 6.2297(5)
_cell_length_c 7.4571(6)
_cell_measurement_reflns_used 9976
_cell_measurement_temperature 110
_cell_measurement_theta_max 60.667
_cell_measurement_theta_min 5.162
_cell_volume 656.89(9)
_computing_cell_refinement
;
SAINT (Bruker, 2014)
;
_computing_data_collection
;
APEX2 (Bruker, 2014)
;
_computing_data_reduction
;
SAINT (Bruker, 2014)
;
_computing_molecular_graphics
;
<i>OLEX2</i> (Dolomanov <i>et al.</i>, 2009) and Mercury (Macrae <i>et
al.</i>,
2008)
;
_computing_publication_material
;
<i>OLEX2</i> (Dolomanov <i>et al.</i>, 2009) and <i>publCIF</i>
(Westrip,
2010)
;
_computing_structure_refinement
;
SHELXL2014 (Sheldrick, 2015b)
;
_computing_structure_solution
;
SHELXT (Sheldrick, 2015a)
;
_diffrn_ambient_temperature 110
_diffrn_detector_area_resol_mean 10.24
_diffrn_measured_fraction_theta_full 0.992
_diffrn_measured_fraction_theta_max 0.990
_diffrn_measurement_device 'k-geometry diffractometer'
_diffrn_measurement_device_type 'Bruker Venture Metaljet'
_diffrn_measurement_method '\w and \f scans'
_diffrn_radiation_monochromator 'Helios MX Mirror Optics'
_diffrn_radiation_type GaK\a
_diffrn_radiation_wavelength 1.34139
_diffrn_reflns_av_R_equivalents 0.0598
_diffrn_reflns_limit_h_max 18
_diffrn_reflns_limit_h_min -16
_diffrn_reflns_limit_k_max 8
_diffrn_reflns_limit_k_min -8
_diffrn_reflns_limit_l_max 9
_diffrn_reflns_limit_l_min -9
_diffrn_reflns_number 13253
_diffrn_reflns_theta_full 53.594
_diffrn_reflns_theta_max 60.787
_diffrn_reflns_theta_min 8.064
_exptl_absorpt_coefficient_mu 0.700
_exptl_absorpt_correction_T_max 0.7519
_exptl_absorpt_correction_T_min 0.4711
_exptl_absorpt_correction_type multi-scan
_exptl_absorpt_process_details
;
(SADABS; Krause <i>et al.</i>, 2015)
;
_exptl_crystal_colour 'clear light Colorless'
_exptl_crystal_density_diffrn 1.467
_exptl_crystal_density_method 'not measured'
_exptl_crystal_description block
_exptl_crystal_F_000 304
_exptl_crystal_size_max 0.09
_exptl_crystal_size_mid 0.04
_exptl_crystal_size_min 0.03
_refine_diff_density_max 0.221
_refine_diff_density_min -0.275
_refine_ls_extinction_method none
_refine_ls_goodness_of_fit_ref 1.036
_refine_ls_hydrogen_treatment mixed
_refine_ls_matrix_type full
_refine_ls_number_parameters 68
_refine_ls_number_reflns 817
_refine_ls_number_restraints 0
_refine_ls_restrained_S_all 1.036
_refine_ls_R_factor_all 0.0515
_refine_ls_R_factor_gt 0.0491
_refine_ls_shift/su_max 0.000
_refine_ls_shift/su_mean 0.000
_refine_ls_structure_factor_coef Fsqd
_refine_ls_weighting_details 'w=1/[\s^2^(Fo^2^)+(0.0855P)^2^+0.2528P] where P=(Fo^2^+2Fc^2^)/3'
_refine_ls_weighting_scheme calc
_refine_ls_wR_factor_gt 0.1426
_refine_ls_wR_factor_ref 0.1459
_reflns_number_gt 761
_reflns_number_total 817
_reflns_threshold_expression 'I > 2\s(I)'
_cod_data_source_file wm5276sup1.cif
_cod_data_source_block II
_cod_database_code 2241602
_shelx_space_group_comment
;
The symmetry employed for this shelxl refinement is uniquely defined
by the following loop, which should always be used as a source of
symmetry information in preference to the above space-group names.
They are only intended as comments.
;
_shelx_estimated_absorpt_t_min 0.940
_shelx_estimated_absorpt_t_max 0.979

loop_
_space_group_symop_operation_xyz
'x, y, z'
'-x+1/2, -y, z+1/2'
'-x, y+1/2, -z'
'x+1/2, -y+1/2, -z+1/2'
'-x, -y, -z'
'x-1/2, y, -z-1/2'
'x, -y-1/2, z'
'-x-1/2, y-1/2, z-1/2'

loop_
_atom_site_type_symbol
_atom_site_label
_atom_site_fract_x
_atom_site_fract_y
_atom_site_fract_z
_atom_site_U_iso_or_equiv
_atom_site_adp_type
_atom_site_calc_flag
_atom_site_occupancy
_atom_site_disorder_assembly
_atom_site_disorder_group
N N1 0.75103(14) 0.2500 0.7473(3) 0.0489(5) Uani d 1 . .
H H1 0.791(3) 0.2500 0.828(5) 0.104(14) Uiso d 1 . .
N N2 0.62239(12) 0.2500 0.5968(2) 0.0383(5) Uani d 1 . .
H H2 0.558(2) 0.2500 0.566(4) 0.065(9) Uiso d 1 . .
C C1 0.6012(2) 0.2500 0.9290(3) 0.0581(7) Uani d 1 . .
H H1A 0.6415 0.2943 1.0295 0.087 Uiso calc 0.5 A -1
H H1B 0.5768 0.1053 0.9515 0.087 Uiso calc 0.5 A -1
H H1C 0.5483 0.3504 0.9170 0.087 Uiso calc 0.5 A -1
C C2 0.65719(16) 0.2500 0.7623(3) 0.0409(5) Uani d 1 . .
C C3 0.77534(16) 0.2500 0.5686(3) 0.0493(6) Uani d 1 . .
H H3 0.8376 0.2500 0.5208 0.059 Uiso calc 1 . .
C C4 0.69503(16) 0.2500 0.4755(3) 0.0448(6) Uani d 1 . .
H H4 0.6892 0.2500 0.3486 0.054 Uiso calc 1 . .
O O1 0.42825(10) 0.2500 0.55858(18) 0.0449(5) Uani d 1 . .
O O2 0.46812(12) 0.2500 0.2772(2) 0.0498(5) Uani d 1 . .
O O3 0.32003(10) 0.2500 0.3546(2) 0.0482(5) Uani d 1 . .
N N3 0.40563(11) 0.2500 0.3932(2) 0.0384(5) Uani d 1 . .

loop_
_atom_site_aniso_label
_atom_site_aniso_U_11
_atom_site_aniso_U_22
_atom_site_aniso_U_33
_atom_site_aniso_U_12
_atom_site_aniso_U_13
_atom_site_aniso_U_23
N1 0.0421(10) 0.0503(11) 0.0542(11) 0.000 -0.0184(8) 0.000
N2 0.0319(8) 0.0507(10) 0.0324(8) 0.000 -0.0023(6) 0.000
C1 0.0775(18) 0.0625(15) 0.0342(11) 0.000 0.0076(10) 0.000
C2 0.0430(11) 0.0460(11) 0.0337(10) 0.000 -0.0045(8) 0.000
C3 0.0357(11) 0.0509(13) 0.0612(14) 0.000 0.0057(9) 0.000
C4 0.0448(12) 0.0522(12) 0.0374(10) 0.000 0.0064(8) 0.000
O1 0.0360(8) 0.0681(10) 0.0308(7) 0.000 -0.0011(5) 0.000
O2 0.0449(9) 0.0686(11) 0.0359(8) 0.000 0.0092(6) 0.000
O3 0.0348(7) 0.0592(10) 0.0507(9) 0.000 -0.0103(6) 0.000
N3 0.0344(8) 0.0485(10) 0.0323(8) 0.000 -0.0005(6) 0.000

loop_
_atom_type_symbol
_atom_type_description
_atom_type_scat_dispersion_real
_atom_type_scat_dispersion_imag
_atom_type_scat_source
C C 0.0140 0.0070 'International Tables Vol C Tables 4.2.6.8 and 6.1.1.4'
H H 0.0000 0.0000 'International Tables Vol C Tables 4.2.6.8 and 6.1.1.4'
N N 0.0250 0.0140 'International Tables Vol C Tables 4.2.6.8 and 6.1.1.4'
O O 0.0390 0.0250 'International Tables Vol C Tables 4.2.6.8 and 6.1.1.4'

loop_
_geom_angle_atom_site_label_1
_geom_angle_atom_site_label_2
_geom_angle_atom_site_label_3
_geom_angle
C2 N1 H1 128(3)
C2 N1 C3 109.29(19)
C3 N1 H1 122(3)
C2 N2 H2 126.1(18)
C2 N2 C4 109.63(18)
C4 N2 H2 124.3(18)
H1A C1 H1B 109.5
H1A C1 H1C 109.5
H1B C1 H1C 109.5
C2 C1 H1A 109.5
C2 C1 H1B 109.5
C2 C1 H1C 109.5
N1 C2 C1 127.3(2)
N2 C2 N1 106.91(18)
N2 C2 C1 125.8(2)
N1 C3 H3 126.5
C4 C3 N1 106.98(19)
C4 C3 H3 126.5
N2 C4 H4 126.4
C3 C4 N2 107.19(19)
C3 C4 H4 126.4
O2 N3 O1 119.85(17)
O2 N3 O3 122.22(18)
O3 N3 O1 117.93(16)

loop_
_geom_bond_atom_site_label_1
_geom_bond_atom_site_label_2
_geom_bond_distance
N1 H1 0.82(4)
N1 C2 1.332(3)
N1 C3 1.376(3)
N2 H2 0.94(3)
N2 C2 1.329(2)
N2 C4 1.369(3)
C1 H1A 0.9800
C1 H1B 0.9800
C1 H1C 0.9800
C1 C2 1.474(3)
C3 H3 0.9500
C3 C4 1.331(3)
C4 H4 0.9500
O1 N3 1.274(2)
O2 N3 1.237(2)
O3 N3 1.244(2)

loop_
_geom_hbond_atom_site_label_D
_geom_hbond_atom_site_label_H
_geom_hbond_atom_site_label_A
_geom_hbond_site_symmetry_A
_geom_hbond_distance_DH
_geom_hbond_distance_HA
_geom_hbond_distance_DA
_geom_hbond_angle_DHA
N1 H1 O1 6_657 0.82(4) 2.12(4) 2.894(2) 157(4)
N1 H1 O3 6_657 0.82(4) 2.41(4) 3.125(3) 147(4)
N2 H2 O1 . 0.94(3) 1.83(3) 2.760(2) 167(3)
N2 H2 O2 . 0.94(3) 2.50(3) 3.231(2) 135(2)

loop_
_geom_torsion_atom_site_label_1
_geom_torsion_atom_site_label_2
_geom_torsion_atom_site_label_3
_geom_torsion_atom_site_label_4
_geom_torsion
N1 C3 C4 N2 0.000000
C2 N1 C3 C4 0.000000
C2 N2 C4 C3 0.000000
C3 N1 C2 N2 0.000000
C3 N1 C2 C1 180.000000
C4 N2 C2 N1 0.000000
C4 N2 C2 C1 180.000000

_cod_database_fobs_code 2241602
